data_4119359
loop_
_publ_author_name
'Imogen A. Riddell'
'Yana R. Hristova'
'Jack K. Clegg'
'Christopher S. Wood'
'Boris Breiner'
'Jonathan R. Nitschke'

_publ_section_title
;
 Five Discrete Multinuclear Metal-Organic Assemblies from One Ligand:
 Deciphering the Effects of Different Templates
;
_journal_name_full 'Journal of the American Chemical Society'
_journal_page_first 2723
_journal_page_last 2733
_journal_paper_doi 10.1021/ja311285b
_journal_volume 135
_journal_year 2013
_chemical_formula_moiety 'C26 H22 N6 O6 Zn, 3(C H4 O)'
_chemical_formula_sum 'C29 H34 N6 O9 Zn'
_chemical_formula_weight 675.99
_chemical_name_systematic
; 
 ? 
;
_space_group_IT_number 167
_symmetry_cell_setting trigonal
_symmetry_Int_Tables_number 167
_symmetry_space_group_name_Hall '-R 3 2"c'
_symmetry_space_group_name_H-M 'R -3 c :H'
_atom_sites_solution_hydrogens geom
_atom_sites_solution_primary direct
_atom_sites_solution_secondary difmap
_audit_creation_method SHELXL-97
_cell_angle_alpha 90.00
_cell_angle_beta 90.00
_cell_angle_gamma 120.00
_cell_formula_units_Z 18
_cell_length_a 26.419(4)
_cell_length_b 26.419(4)
_cell_length_c 21.487(4)
_cell_measurement_reflns_used 22068
_cell_measurement_temperature 180(2)
_cell_measurement_theta_max 25.03
_cell_measurement_theta_min 1.00
_cell_volume 12988(4)
_computing_cell_refinement 'HKL Scalepack (Otwinowski & Minor 1997)'
_computing_data_collection 'Collect (Nonius B.V. 1998)'
_computing_data_reduction
;
 HKL Denzo and Scalepack (Otwinowski & Minor 1997)
;
_computing_molecular_graphics
;ORTEP-3 (Farrugia, 1997)
WINGX-32 (Farrugia, 1999) 
;
_computing_publication_material 'enCIFer 1.1 (CCDC, 2005)'
_computing_structure_refinement 'SHELXL-97 (Sheldrick 1997)'
_computing_structure_solution 'SIR-97 (Altomare et al. 1999)'
_diffrn_ambient_temperature 180(2)
_diffrn_measured_fraction_theta_full 0.963
_diffrn_measured_fraction_theta_max 0.963
_diffrn_measurement_device_type 'Nonius Kappa CCD'
_diffrn_measurement_method 'Thin slice \w and \f scans'
_diffrn_radiation_monochromator graphite
_diffrn_radiation_source 'fine-focus sealed tube'
_diffrn_radiation_type MoK\a
_diffrn_radiation_wavelength 0.71073
_diffrn_reflns_av_R_equivalents 0.0652
_diffrn_reflns_av_sigmaI/netI 0.0289
_diffrn_reflns_limit_h_max 26
_diffrn_reflns_limit_h_min -25
_diffrn_reflns_limit_k_max 25
_diffrn_reflns_limit_k_min -26
_diffrn_reflns_limit_l_max 21
_diffrn_reflns_limit_l_min -21
_diffrn_reflns_number 17397
_diffrn_reflns_theta_full 20.81
_diffrn_reflns_theta_max 20.81
_diffrn_reflns_theta_min 3.24
_exptl_absorpt_coefficient_mu 0.918
_exptl_absorpt_correction_T_max 1.109
_exptl_absorpt_correction_T_min 0.810
_exptl_absorpt_correction_type multi-scan
_exptl_absorpt_process_details
;
multi-scan from symmetry-related measurements 
 Sortav (Blessing 1995)
;
_exptl_crystal_colour yellow
_exptl_crystal_density_diffrn 1.556
_exptl_crystal_description needle
_exptl_crystal_F_000 6336
_exptl_crystal_size_max 0.30
_exptl_crystal_size_mid 0.05
_exptl_crystal_size_min 0.05
_platon_squeeze_details
;
;
_refine_diff_density_max 1.417
_refine_diff_density_min -0.807
_refine_diff_density_rms 0.111
_refine_ls_extinction_method none
_refine_ls_goodness_of_fit_ref 0.952
_refine_ls_hydrogen_treatment constr
_refine_ls_matrix_type full
_refine_ls_number_parameters 160
_refine_ls_number_reflns 1462
_refine_ls_number_restraints 7
_refine_ls_restrained_S_all 0.954
_refine_ls_R_factor_all 0.1593
_refine_ls_R_factor_gt 0.1377
_refine_ls_shift/su_max 0.000
_refine_ls_shift/su_mean 0.000
_refine_ls_structure_factor_coef Fsqd
_refine_ls_weighting_details 'calc w=1/[\s^2^(Fo^2^)+(0.1724P)^2^+271.1300P] where P=(Fo^2^+2Fc^2^)/3'
_refine_ls_weighting_scheme calc
_refine_ls_wR_factor_gt 0.3237
_refine_ls_wR_factor_ref 0.3421
_reflns_number_gt 1033
_reflns_number_total 1462
_reflns_threshold_expression >2sigma(I)
_cod_data_source_file ja311285b_si_001_10.cif
_cod_data_source_block Zinc
_cod_original_sg_symbol_Hall
;
-R 32"c
;
_cod_original_sg_symbol_H-M 'R -3 c'
_cod_database_code 4119359

loop_
_symmetry_equiv_pos_as_xyz
'x, y, z'
'-y, x-y, z'
'-x+y, -x, z'
'x-y, -y, -z+1/2'
'-x, -x+y, -z+1/2'
'y, x, -z+1/2'
'x+2/3, y+1/3, z+1/3'
'-y+2/3, x-y+1/3, z+1/3'
'-x+y+2/3, -x+1/3, z+1/3'
'x-y+2/3, -y+1/3, -z+5/6'
'-x+2/3, -x+y+1/3, -z+5/6'
'y+2/3, x+1/3, -z+5/6'
'x+1/3, y+2/3, z+2/3'
'-y+1/3, x-y+2/3, z+2/3'
'-x+y+1/3, -x+2/3, z+2/3'
'x-y+1/3, -y+2/3, -z+7/6'
'-x+1/3, -x+y+2/3, -z+7/6'
'y+1/3, x+2/3, -z+7/6'
'-x, -y, -z'
'y, -x+y, -z'
'x-y, x, -z'
'-x+y, y, z-1/2'
'x, x-y, z-1/2'
'-y, -x, z-1/2'
'-x+2/3, -y+1/3, -z+1/3'
'y+2/3, -x+y+1/3, -z+1/3'
'x-y+2/3, x+1/3, -z+1/3'
'-x+y+2/3, y+1/3, z-1/6'
'x+2/3, x-y+1/3, z-1/6'
'-y+2/3, -x+1/3, z-1/6'
'-x+1/3, -y+2/3, -z+2/3'
'y+1/3, -x+y+2/3, -z+2/3'
'x-y+1/3, x+2/3, -z+2/3'
'-x+y+1/3, y+2/3, z+1/6'
'x+1/3, x-y+2/3, z+1/6'
'-y+1/3, -x+2/3, z+1/6'

loop_
_atom_site_label
_atom_site_type_symbol
_atom_site_fract_x
_atom_site_fract_y
_atom_site_fract_z
_atom_site_U_iso_or_equiv
_atom_site_adp_type
_atom_site_occupancy
_atom_site_symmetry_multiplicity
_atom_site_calc_flag
_atom_site_refinement_flags
C1 C 0.8182(6) 0.0258(6) 0.1272(6) 0.100(4) Uani 1 1 d .
C2 C 0.7904(10) 0.0340(9) 0.0783(8) 0.153(7) Uani 1 1 d .
H2 H 0.7700 0.0549 0.0834 0.184 Uiso 1 1 calc R
C3 C 0.7925(9) 0.0112(9) 0.0207(8) 0.147(6) Uani 1 1 d .
H3 H 0.7727 0.0163 -0.0134 0.176 Uiso 1 1 calc R
C4 C 0.8215(8) -0.0179(7) 0.0115(8) 0.116(5) Uani 1 1 d .
C5 C 0.8431(10) -0.0293(8) 0.0608(9) 0.150(7) Uani 1 1 d .
H5 H 0.8615 -0.0522 0.0573 0.180 Uiso 1 1 calc R
C6 C 0.8391(8) -0.0081(8) 0.1169(7) 0.127(5) Uani 1 1 d .
H6 H 0.8530 -0.0194 0.1520 0.153 Uiso 1 1 calc R
C7 C 0.8228(10) -0.0390(9) -0.0559(8) 0.164(7) Uani 1 1 d .
H7A H 0.8503 -0.0537 -0.0578 0.246 Uiso 1 1 calc R
H7B H 0.8353 -0.0063 -0.0849 0.246 Uiso 1 1 calc R
H7C H 0.7837 -0.0704 -0.0674 0.246 Uiso 1 1 calc R
C8 C 0.8460(8) 0.0893(7) 0.2080(7) 0.124(5) Uani 1 1 d .
H8 H 0.8797 0.1134 0.1837 0.148 Uiso 1 1 calc R
C9 C 0.8411(7) 0.1119(7) 0.2700(7) 0.111(5) Uani 1 1 d .
C10 C 0.7817(7) 0.0954(6) 0.3532(6) 0.100(4) Uani 1 1 d .
H10 H 0.7445 0.0716 0.3718 0.119 Uiso 1 1 calc R
C11 C 0.8204(6) 0.1419(6) 0.3848(6) 0.099(4) Uani 1 1 d .
C12 C 0.8750(9) 0.1750(7) 0.3580(8) 0.144(6) Uani 1 1 d .
H12 H 0.9049 0.2077 0.3795 0.173 Uiso 1 1 calc R
C13 C 0.8857(8) 0.1604(7) 0.3005(8) 0.153(7) Uani 1 1 d .
H13 H 0.9229 0.1829 0.2816 0.183 Uiso 1 1 calc R
N1 N 0.8117(6) 0.0443(5) 0.1872(5) 0.103(3) Uani 1 1 d .
N2 N 0.7909(6) 0.0792(5) 0.2968(5) 0.104(3) Uani 1 1 d .
N3 N 0.6941(7) 0.0637(7) 0.1661(7) 0.253(5) Uani 1 1 d D
O1 O 0.6804(8) 0.0179(8) 0.1894(7) 0.253(5) Uani 1 1 d D
O2 O 0.6723(8) 0.0650(8) 0.1177(8) 0.253(5) Uani 1 1 d D
O3 O 0.7368(8) 0.1065(8) 0.1837(7) 0.253(5) Uani 1 1 d D
Zn1 Zn 0.73396(10) 0.0000 0.2500 0.1149(14) Uani 1 2 d S

loop_
_atom_site_aniso_label
_atom_site_aniso_U_11
_atom_site_aniso_U_22
_atom_site_aniso_U_33
_atom_site_aniso_U_23
_atom_site_aniso_U_13
_atom_site_aniso_U_12
C1 0.129(11) 0.109(10) 0.070(9) 0.008(7) 0.022(8) 0.067(9)
C2 0.23(2) 0.216(19) 0.090(12) 0.014(11) 0.034(12) 0.173(18)
C3 0.183(17) 0.191(18) 0.085(11) -0.008(10) 0.000(10) 0.109(16)
C4 0.143(13) 0.118(11) 0.104(12) -0.033(9) 0.005(9) 0.078(10)
C5 0.25(2) 0.149(15) 0.095(12) -0.031(11) -0.024(13) 0.131(16)
C6 0.171(15) 0.158(14) 0.083(10) -0.005(9) 0.010(9) 0.105(13)
C7 0.22(2) 0.181(17) 0.110(12) -0.031(12) 0.022(12) 0.111(16)
C8 0.139(13) 0.094(11) 0.105(11) 0.001(9) 0.040(10) 0.033(10)
C9 0.115(11) 0.101(10) 0.093(9) -0.001(8) 0.046(9) 0.037(9)
C10 0.125(10) 0.108(10) 0.064(8) 0.005(7) 0.000(7) 0.056(9)
C11 0.114(10) 0.095(9) 0.079(7) -0.002(7) 0.027(8) 0.047(8)
C12 0.180(17) 0.100(11) 0.115(12) -0.033(9) 0.022(12) 0.043(11)
C13 0.147(14) 0.114(12) 0.125(13) -0.030(10) 0.067(11) 0.011(11)
N1 0.135(10) 0.084(8) 0.081(7) 0.001(6) 0.015(6) 0.048(7)
N2 0.144(10) 0.114(8) 0.055(6) 0.000(6) 0.010(6) 0.064(8)
N3 0.253(11) 0.349(15) 0.136(7) 0.015(8) -0.010(7) 0.136(10)
O1 0.253(11) 0.349(15) 0.136(7) 0.015(8) -0.010(7) 0.136(10)
O2 0.253(11) 0.349(15) 0.136(7) 0.015(8) -0.010(7) 0.136(10)
O3 0.253(11) 0.349(15) 0.136(7) 0.015(8) -0.010(7) 0.136(10)
Zn1 0.146(2) 0.130(2) 0.0627(15) -0.0036(11) -0.0018(5) 0.0650(11)

loop_
_atom_type_symbol
_atom_type_description
_atom_type_scat_dispersion_real
_atom_type_scat_dispersion_imag
_atom_type_scat_source
C C 0.0033 0.0016 'International Tables Vol C Tables 4.2.6.8 and 6.1.1.4'
H H 0.0000 0.0000 'International Tables Vol C Tables 4.2.6.8 and 6.1.1.4'
N N 0.0061 0.0033 'International Tables Vol C Tables 4.2.6.8 and 6.1.1.4'
O O 0.0106 0.0060 'International Tables Vol C Tables 4.2.6.8 and 6.1.1.4'
Zn Zn 0.2839 1.4301 'International Tables Vol C Tables 4.2.6.8 and 6.1.1.4'

loop_
_geom_angle_atom_site_label_1
_geom_angle_atom_site_label_2
_geom_angle_atom_site_label_3
_geom_angle
_geom_angle_site_symmetry_1
_geom_angle_site_symmetry_3
C6 C1 C2 115.6(14) . .
C6 C1 N1 124.4(14) . .
C2 C1 N1 118.7(14) . .
C1 C2 C3 118.5(15) . .
C1 C2 H2 120.7 . .
C3 C2 H2 120.7 . .
C4 C3 C2 122.5(17) . .
C4 C3 H3 118.8 . .
C2 C3 H3 118.8 . .
C5 C4 C3 116.9(15) . .
C5 C4 C7 125.4(16) . .
C3 C4 C7 117.6(17) . .
C4 C5 C6 119.5(17) . .
C4 C5 H5 120.3 . .
C6 C5 H5 120.3 . .
C1 C6 C5 126.2(17) . .
C1 C6 H6 116.9 . .
C5 C6 H6 116.9 . .
C4 C7 H7A 109.5 . .
C4 C7 H7B 109.5 . .
H7A C7 H7B 109.5 . .
C4 C7 H7C 109.5 . .
H7A C7 H7C 109.5 . .
H7B C7 H7C 109.5 . .
N1 C8 C9 124.9(14) . .
N1 C8 H8 117.6 . .
C9 C8 H8 117.6 . .
N2 C9 C13 120.9(12) . .
N2 C9 C8 113.2(13) . .
C13 C9 C8 125.8(13) . .
C11 C10 N2 125.3(14) . .
C11 C10 H10 117.4 . .
N2 C10 H10 117.4 . .
C10 C11 C12 116.6(12) . .
C10 C11 C11 121.8(8) . 12_545
C12 C11 C11 121.2(9) . 12_545
C13 C12 C11 119.8(15) . .
C13 C12 H12 120.1 . .
C11 C12 H12 120.1 . .
C12 C13 C9 119.1(14) . .
C12 C13 H13 120.5 . .
C9 C13 H13 120.5 . .
C8 N1 C1 122.2(13) . .
C8 N1 Zn1 110.2(10) . .
C1 N1 Zn1 127.3(10) . .
C9 N2 C10 118.2(12) . .
C9 N2 Zn1 115.5(9) . .
C10 N2 Zn1 126.0(10) . .
O1 N3 O3 119.7(8) . .
O1 N3 O2 119.4(8) . .
O3 N3 O2 119.3(8) . .
N3 O1 Zn1 125.7(11) . .
N3 O2 O2 158.0(19) . 17_654
N2 Zn1 N2 155.1(7) . 4
N2 Zn1 O1 92.4(6) . 4
N2 Zn1 O1 106.9(6) 4 4
N2 Zn1 O1 106.9(6) . .
N2 Zn1 O1 92.4(6) 4 .
O1 Zn1 O1 79.1(10) 4 .
N2 Zn1 N1 76.0(5) . .
N2 Zn1 N1 87.7(4) 4 .
O1 Zn1 N1 163.6(6) 4 .
O1 Zn1 N1 93.0(6) . .
N2 Zn1 N1 87.7(4) . 4
N2 Zn1 N1 75.9(5) 4 4
O1 Zn1 N1 93.0(6) 4 4
O1 Zn1 N1 163.6(6) . 4
N1 Zn1 N1 98.0(6) . 4

loop_
_geom_bond_atom_site_label_1
_geom_bond_atom_site_label_2
_geom_bond_distance
_geom_bond_site_symmetry_2
C1 C6 1.285(18) .
C1 C2 1.36(2) .
C1 N1 1.418(16) .
C2 C3 1.39(2) .
C2 H2 0.9500 .
C3 C4 1.34(2) .
C3 H3 0.9500 .
C4 C5 1.31(2) .
C4 C7 1.56(2) .
C5 C6 1.36(2) .
C5 H5 0.9500 .
C6 H6 0.9500 .
C7 H7A 0.9800 .
C7 H7B 0.9800 .
C7 H7C 0.9800 .
C8 N1 1.166(16) .
C8 C9 1.49(2) .
C8 H8 0.9500 .
C9 N2 1.300(16) .
C9 C13 1.40(2) .
C10 C11 1.328(17) .
C10 N2 1.347(16) .
C10 H10 0.9500 .
C11 C12 1.38(2) .
C11 C11 1.47(2) 12_545
C12 C13 1.36(2) .
C12 H12 0.9500 .
C13 H13 0.9500 .
N1 Zn1 2.237(11) .
N2 Zn1 2.122(11) .
N3 O1 1.186(13) .
N3 O3 1.191(13) .
N3 O2 1.198(13) .
O1 Zn1 2.142(18) .
O2 O2 1.50(3) 17_654
Zn1 N2 2.122(11) 4
Zn1 O1 2.142(18) 4
Zn1 N1 2.237(11) 4

loop_
_geom_torsion_atom_site_label_1
_geom_torsion_atom_site_label_2
_geom_torsion_atom_site_label_3
_geom_torsion_atom_site_label_4
_geom_torsion
_geom_torsion_site_symmetry_1
_geom_torsion_site_symmetry_4
C6 C1 C2 C3 -7(3) . .
N1 C1 C2 C3 -174.3(17) . .
C1 C2 C3 C4 -1(3) . .
C2 C3 C4 C5 7(3) . .
C2 C3 C4 C7 -177.4(19) . .
C3 C4 C5 C6 -5(3) . .
C7 C4 C5 C6 179.9(18) . .
C2 C1 C6 C5 10(3) . .
N1 C1 C6 C5 176.2(18) . .
C4 C5 C6 C1 -4(3) . .
N1 C8 C9 N2 -7(3) . .
N1 C8 C9 C13 168.0(19) . .
N2 C10 C11 C12 -2(2) . .
N2 C10 C11 C11 -174.7(15) . 12_545
C10 C11 C12 C13 3(3) . .
C11 C11 C12 C13 175.5(18) 12_545 .
C11 C12 C13 C9 0(3) . .
N2 C9 C13 C12 -3(3) . .
C8 C9 C13 C12 -178.3(17) . .
C9 C8 N1 C1 178.4(14) . .
C9 C8 N1 Zn1 5(2) . .
C6 C1 N1 C8 97(2) . .
C2 C1 N1 C8 -97(2) . .
C6 C1 N1 Zn1 -89.9(18) . .
C2 C1 N1 Zn1 76.1(17) . .
C13 C9 N2 C10 4(2) . .
C8 C9 N2 C10 179.7(13) . .
C13 C9 N2 Zn1 -170.0(14) . .
C8 C9 N2 Zn1 5.5(17) . .
C11 C10 N2 C9 -1(2) . .
C11 C10 N2 Zn1 172.2(11) . .
O3 N3 O1 Zn1 -13(3) . .
O2 N3 O1 Zn1 152.5(17) . .
O1 N3 O2 O2 -75(5) . 17_654
O3 N3 O2 O2 90(4) . 17_654
C9 N2 Zn1 N2 47.6(10) . 4
C10 N2 Zn1 N2 -126.1(11) . 4
C9 N2 Zn1 O1 -171.1(11) . 4
C10 N2 Zn1 O1 15.2(12) . 4
C9 N2 Zn1 O1 -91.7(12) . .
C10 N2 Zn1 O1 94.6(12) . .
C9 N2 Zn1 N1 -2.8(10) . .
C10 N2 Zn1 N1 -176.5(12) . .
C9 N2 Zn1 N1 96.0(11) . 4
C10 N2 Zn1 N1 -77.7(11) . 4
N3 O1 Zn1 N2 29(2) . .
N3 O1 Zn1 N2 -134.9(19) . 4
N3 O1 Zn1 O1 118(2) . 4
N3 O1 Zn1 N1 -47(2) . .
N3 O1 Zn1 N1 -179.2(16) . 4
C8 N1 Zn1 N2 -1.0(12) . .
C1 N1 Zn1 N2 -174.5(12) . .
C8 N1 Zn1 N2 -162.0(13) . 4
C1 N1 Zn1 N2 24.5(12) . 4
C8 N1 Zn1 O1 45(3) . 4
C1 N1 Zn1 O1 -128(2) . 4
C8 N1 Zn1 O1 105.7(13) . .
C1 N1 Zn1 O1 -67.8(12) . .
C8 N1 Zn1 N1 -86.6(13) . 4
C1 N1 Zn1 N1 100.0(12) . 4

loop_
_platon_squeeze_void_nr
_platon_squeeze_void_average_x
_platon_squeeze_void_average_y
_platon_squeeze_void_average_z
_platon_squeeze_void_volume
_platon_squeeze_void_count_electrons
_platon_squeeze_void_content
1 0.000 0.000 -0.002 761 346 ' '
2 0.333 0.667 0.901 754 345 ' '
3 0.667 0.333 0.568 754 345 ' '
